data_2235554
loop_
_publ_author_name
'Al-Farhan, Khalid'
'Khair, Miftahul'
'Ghazzali, Mohamed'

_publ_section_title
;
 3-Carboxypyridinium nitrate
;
_journal_coeditor_code LX2240
_journal_issue 7
_journal_name_full 'Acta Crystallographica Section E'
_journal_page_first o2246
_journal_paper_doi 10.1107/S1600536812028565
_journal_volume 68
_journal_year 2012
_chemical_formula_iupac 'C6 H6 N O2 +, N O3 -'
_chemical_formula_moiety 'C6 H6 N O2 +, N O3 -'
_chemical_formula_sum 'C6 H6 N2 O5'
_chemical_formula_weight 186.13
_chemical_name_common
;
Nicotinium nitrate
;
_chemical_name_systematic
;
3-Carboxypyridinium nitrate
;
_space_group_IT_number 2
_symmetry_cell_setting triclinic
_symmetry_space_group_name_Hall '-P 1'
_symmetry_space_group_name_H-M 'P -1'
_atom_sites_solution_hydrogens difmap
_atom_sites_solution_primary direct
_atom_sites_solution_secondary difmap
_audit_creation_method SHELXL-97
_cell_angle_alpha 81.895(2)
_cell_angle_beta 82.2150(10)
_cell_angle_gamma 66.769(2)
_cell_formula_units_Z 2
_cell_length_a 6.7530(4)
_cell_length_b 7.5024(4)
_cell_length_c 8.4439(5)
_cell_measurement_reflns_used 963
_cell_measurement_temperature 293(2)
_cell_measurement_theta_max 27.5
_cell_measurement_theta_min 3.3
_cell_volume 387.69(4)
_computing_cell_refinement 'CrystalClear (Rigaku, 2007)'
_computing_data_collection 'CrystalClear (Rigaku, 2007)'
_computing_data_reduction 'CrystalClear (Rigaku, 2007)'
_computing_molecular_graphics 'DIAMOND (Brandenburg, 2004)'
_computing_publication_material 'publCIF (Westrip, 2010)'
_computing_structure_refinement 'SHELXL97 (Sheldrick, 2008)'
_computing_structure_solution 'SHELXS97 (Sheldrick, 2008)'
_diffrn_ambient_temperature 293(2)
_diffrn_detector_area_resol_mean 10.0
_diffrn_measured_fraction_theta_full 0.997
_diffrn_measured_fraction_theta_max 0.997
_diffrn_measurement_device_type 'Rigaku R-AXIS RAPID'
_diffrn_measurement_method '\w scans'
_diffrn_radiation_monochromator graphite
_diffrn_radiation_source 'fine-focus sealed tube'
_diffrn_radiation_type MoK\a
_diffrn_radiation_wavelength 0.71075
_diffrn_reflns_av_R_equivalents 0.0462
_diffrn_reflns_av_sigmaI/netI 0.0275
_diffrn_reflns_limit_h_max 8
_diffrn_reflns_limit_h_min -8
_diffrn_reflns_limit_k_max 9
_diffrn_reflns_limit_k_min -9
_diffrn_reflns_limit_l_max 10
_diffrn_reflns_limit_l_min -10
_diffrn_reflns_number 15468
_diffrn_reflns_theta_full 27.47
_diffrn_reflns_theta_max 27.47
_diffrn_reflns_theta_min 3.30
_exptl_absorpt_coefficient_mu 0.142
_exptl_absorpt_correction_T_max 0.9860
_exptl_absorpt_correction_T_min 0.9455
_exptl_absorpt_correction_type multi-scan
_exptl_absorpt_process_details '(CrystalClear; Rigaku, 2007)'
_exptl_crystal_colour colourless
_exptl_crystal_density_diffrn 1.594
_exptl_crystal_density_method 'not measured'
_exptl_crystal_description block
_exptl_crystal_F_000 192
_exptl_crystal_size_max 0.40
_exptl_crystal_size_mid 0.20
_exptl_crystal_size_min 0.10
_refine_diff_density_max 0.189
_refine_diff_density_min -0.351
_refine_ls_extinction_method none
_refine_ls_goodness_of_fit_ref 1.125
_refine_ls_hydrogen_treatment mixed
_refine_ls_matrix_type full
_refine_ls_number_parameters 127
_refine_ls_number_reflns 1760
_refine_ls_number_restraints 0
_refine_ls_restrained_S_all 1.125
_refine_ls_R_factor_all 0.0768
_refine_ls_R_factor_gt 0.0497
_refine_ls_shift/su_max 0.000
_refine_ls_shift/su_mean 0.000
_refine_ls_structure_factor_coef Fsqd
_refine_ls_weighting_details 'calc w=1/[\s^2^(Fo^2^)+(0.0739P)^2^+0.0250P] where P=(Fo^2^+2Fc^2^)/3'
_refine_ls_weighting_scheme calc
_refine_ls_wR_factor_gt 0.1245
_refine_ls_wR_factor_ref 0.1448
_reflns_number_gt 1102
_reflns_number_total 1760
_reflns_threshold_expression I>2sigma(I)
_cod_data_source_file lx2240.cif
_cod_data_source_block I
_cod_database_code 2235554
_cod_database_fobs_code 2235554

loop_
_symmetry_equiv_pos_as_xyz
'x, y, z'
'-x, -y, -z'

loop_
_atom_site_type_symbol
_atom_site_label
_atom_site_fract_x
_atom_site_fract_y
_atom_site_fract_z
_atom_site_U_iso_or_equiv
_atom_site_adp_type
_atom_site_calc_flag
_atom_site_refinement_flags
_atom_site_occupancy
_atom_site_symmetry_multiplicity
O O1 0.2671(2) -0.1191(2) 0.48174(17) 0.0528(4) Uani d . 1 2
H H1O 0.277(4) -0.232(4) 0.443(3) 0.079(8) Uiso d . 1 2
N N1 0.2399(3) 0.3328(2) 0.7169(2) 0.0461(5) Uani d . 1 2
H H1N 0.245(4) 0.449(4) 0.654(3) 0.086(9) Uiso d . 1 2
C C1 0.2321(3) -0.1404(3) 0.6385(2) 0.0405(5) Uani d . 1 2
O O2 0.2000(3) -0.2778(2) 0.71433(17) 0.0570(5) Uani d . 1 2
N N2 0.2859(3) 0.5132(2) 0.2675(2) 0.0461(4) Uani d . 1 2
C C2 0.2350(3) 0.0215(2) 0.7207(2) 0.0366(4) Uani d . 1 2
O O3 0.2861(3) 0.3523(2) 0.2502(2) 0.0723(6) Uani d . 1 2
C C3 0.2385(3) 0.1913(3) 0.6360(2) 0.0416(5) Uani d . 1 2
H H3 0.2399 0.2079 0.5247 0.050 Uiso calc R 1 2
O O4 0.2781(3) 0.5540(2) 0.40863(18) 0.0698(5) Uani d . 1 2
C C4 0.2393(3) 0.3167(3) 0.8764(3) 0.0483(5) Uani d . 1 2
H H4 0.2410 0.4182 0.9273 0.058 Uiso calc R 1 2
C C5 0.2361(3) 0.1507(3) 0.9645(2) 0.0497(5) Uani d . 1 2
H H5 0.2348 0.1381 1.0758 0.060 Uiso calc R 1 2
O O5 0.2917(3) 0.6324(3) 0.1555(2) 0.0817(6) Uani d . 1 2
C C6 0.2350(3) 0.0018(3) 0.8862(2) 0.0439(5) Uani d . 1 2
H H6 0.2341 -0.1126 0.9449 0.053 Uiso calc R 1 2

loop_
_atom_site_aniso_label
_atom_site_aniso_U_11
_atom_site_aniso_U_22
_atom_site_aniso_U_33
_atom_site_aniso_U_12
_atom_site_aniso_U_13
_atom_site_aniso_U_23
O1 0.0802(11) 0.0451(9) 0.0395(9) -0.0309(8) 0.0008(7) -0.0094(6)
N1 0.0598(11) 0.0313(9) 0.0518(11) -0.0232(8) -0.0029(8) -0.0032(7)
C1 0.0501(11) 0.0346(10) 0.0389(11) -0.0185(9) -0.0027(8) -0.0052(8)
O2 0.0937(12) 0.0416(8) 0.0482(9) -0.0412(8) -0.0003(8) -0.0045(7)
N2 0.0578(11) 0.0445(10) 0.0380(9) -0.0205(8) -0.0065(7) -0.0053(7)
C2 0.0447(10) 0.0304(9) 0.0364(10) -0.0171(8) -0.0010(8) -0.0033(7)
O3 0.1120(14) 0.0623(11) 0.0602(11) -0.0464(10) -0.0100(9) -0.0208(8)
C3 0.0533(12) 0.0346(10) 0.0390(10) -0.0202(9) -0.0018(8) -0.0025(8)
O4 0.1353(15) 0.0522(10) 0.0359(9) -0.0481(10) -0.0118(9) -0.0077(7)
C4 0.0580(13) 0.0421(11) 0.0514(13) -0.0237(10) -0.0038(9) -0.0126(9)
C5 0.0660(14) 0.0477(12) 0.0408(12) -0.0264(11) -0.0052(10) -0.0077(9)
O5 0.1135(15) 0.0740(12) 0.0513(10) -0.0380(11) -0.0075(9) 0.0208(9)
C6 0.0585(12) 0.0352(10) 0.0419(11) -0.0230(9) -0.0024(9) -0.0031(8)

loop_
_atom_type_symbol
_atom_type_description
_atom_type_scat_dispersion_real
_atom_type_scat_dispersion_imag
_atom_type_scat_source
C C 0.0033 0.0016 'International Tables Vol C Tables 4.2.6.8 and 6.1.1.4'
H H 0.0000 0.0000 'International Tables Vol C Tables 4.2.6.8 and 6.1.1.4'
N N 0.0061 0.0033 'International Tables Vol C Tables 4.2.6.8 and 6.1.1.4'
O O 0.0106 0.0060 'International Tables Vol C Tables 4.2.6.8 and 6.1.1.4'

loop_
_geom_angle_atom_site_label_1
_geom_angle_atom_site_label_2
_geom_angle_atom_site_label_3
_geom_angle
C1 O1 H1O 107.7(16)
C4 N1 C3 123.13(17)
C4 N1 H1N 120.2(16)
C3 N1 H1N 116.7(16)
O2 C1 O1 124.77(18)
O2 C1 C2 121.11(18)
O1 C1 C2 114.11(16)
O5 N2 O3 123.04(18)
O5 N2 O4 119.22(18)
O3 N2 O4 117.74(17)
C3 C2 C6 118.80(17)
C3 C2 C1 121.64(17)
C6 C2 C1 119.56(16)
N1 C3 C2 118.93(18)
N1 C3 H3 120.5
C2 C3 H3 120.5
N1 C4 C5 119.72(18)
N1 C4 H4 120.1
C5 C4 H4 120.1
C4 C5 C6 119.0(2)
C4 C5 H5 120.5
C6 C5 H5 120.5
C5 C6 C2 120.39(18)
C5 C6 H6 119.8
C2 C6 H6 119.8

loop_
_geom_bond_atom_site_label_1
_geom_bond_atom_site_label_2
_geom_bond_distance
O1 C1 1.311(2)
O1 H1O 0.92(3)
N1 C4 1.335(3)
N1 C3 1.344(3)
N1 H1N 0.96(3)
C1 O2 1.213(2)
C1 C2 1.489(3)
N2 O5 1.214(2)
N2 O3 1.236(2)
N2 O4 1.261(2)
C2 C3 1.377(2)
C2 C6 1.385(3)
C3 H3 0.9300
C4 C5 1.364(3)
C4 H4 0.9300
C5 C6 1.379(3)
C5 H5 0.9300
C6 H6 0.9300

loop_
_geom_hbond_atom_site_label_D
_geom_hbond_atom_site_label_H
_geom_hbond_atom_site_label_A
_geom_hbond_site_symmetry_A
_geom_hbond_distance_DH
_geom_hbond_distance_HA
_geom_hbond_distance_DA
_geom_hbond_angle_DHA
O1 H1O O4 1_545 0.92(3) 1.67(3) 2.5833(19) 169(2)
N1 H1N O2 1_565 0.96(3) 2.08(3) 2.824(2) 133(2)
N1 H1N O4 . 0.96(3) 2.12(3) 2.921(2) 139(2)
C3 H3 O3 . 0.93 2.45 3.330(3) 157.7
C6 H6 O5 1_546 0.93 2.37 3.259(2) 159.9
C5 H5 O3 1_556 0.93 2.47 3.142(2) 128.9
